data_4125291
loop_
_publ_author_name
'Planas, Oriol'
'Whiteoak, Christopher J.'
'Martin-Diaconescu, Vlad'
'Gamba, Ilaria'
'Luis, Josep M.'
'Parella, Teodor'
'Company, Anna'
'Ribas, Xavi'

_publ_section_title
;
 Isolation of Key Organometallic Aryl-Co(III) Intermediates in
 Cobalt-Catalyzed C(sp(2))-H Functionalizations and New Insights into
 Alkyne Annulation Reaction Mechanisms.
;
_journal_issue 43
_journal_name_full 'Journal of the American Chemical Society'
_journal_page_first 14388
_journal_page_last 14397
_journal_paper_doi 10.1021/jacs.6b08593
_journal_volume 138
_journal_year 2016
_chemical_formula_moiety 'C17 H20 Cl2 N3 Rh, C H4 O'
_chemical_formula_sum 'C18 H24 Cl2 N3 O Rh'
_chemical_formula_weight 472.21
_chemical_name_systematic
;
 ?
;
_space_group_crystal_system monoclinic
_space_group_IT_number 14
_space_group_name_Hall '-P 2yn'
_space_group_name_H-M_alt 'P 1 21/n 1'
_symmetry_space_group_name_Hall '-P 2yn'
_symmetry_space_group_name_H-M 'P 1 21/n 1'
_atom_sites_solution_hydrogens mixed
_audit_creation_method SHELXL-2013
_cell_angle_alpha 90
_cell_angle_beta 91.405(2)
_cell_angle_gamma 90
_cell_formula_units_Z 4
_cell_length_a 9.6236(9)
_cell_length_b 16.6150(16)
_cell_length_c 11.8767(11)
_cell_measurement_reflns_used 7449
_cell_measurement_temperature 173(2)
_cell_measurement_theta_max 28.24
_cell_measurement_theta_min 2.69
_cell_volume 1898.5(3)
_computing_cell_refinement 'Bruker SMART'
_computing_data_collection 'Bruker SMART'
_computing_data_reduction 'Bruker SAINT'
_computing_molecular_graphics 'Bruker SHELXTL'
_computing_publication_material 'Bruker SHELXTL'
_computing_structure_refinement 'SHELXL-2013 (Sheldrick, 2013)'
_computing_structure_solution 'Bruker SHELXTL'
_diffrn_ambient_temperature 173(2)
_diffrn_measured_fraction_theta_full 0.999
_diffrn_measured_fraction_theta_max 0.996
_diffrn_measurement_device_type 'CCD area detector'
_diffrn_measurement_method 'phi and omega scans'
_diffrn_radiation_monochromator graphite
_diffrn_radiation_source 'sealed tube'
_diffrn_radiation_type MoK\a
_diffrn_radiation_wavelength 0.71073
_diffrn_reflns_av_R_equivalents 0.0303
_diffrn_reflns_av_unetI/netI 0.0192
_diffrn_reflns_Laue_measured_fraction_full 0.999
_diffrn_reflns_Laue_measured_fraction_max 0.996
_diffrn_reflns_limit_h_max 12
_diffrn_reflns_limit_h_min -12
_diffrn_reflns_limit_k_max 21
_diffrn_reflns_limit_k_min -22
_diffrn_reflns_limit_l_max 15
_diffrn_reflns_limit_l_min -15
_diffrn_reflns_number 29546
_diffrn_reflns_point_group_measured_fraction_full 0.999
_diffrn_reflns_point_group_measured_fraction_max 0.996
_diffrn_reflns_theta_full 25.242
_diffrn_reflns_theta_max 28.289
_diffrn_reflns_theta_min 2.108
_exptl_absorpt_coefficient_mu 1.192
_exptl_absorpt_correction_T_max 1.0
_exptl_absorpt_correction_T_min 0.863729
_exptl_absorpt_correction_type empirical
_exptl_absorpt_process_details 'SADABS v2.10 BRUKER 2001'
_exptl_crystal_colour yellow
_exptl_crystal_density_diffrn 1.652
_exptl_crystal_description block
_exptl_crystal_F_000 960
_exptl_crystal_size_max 0.33
_exptl_crystal_size_mid 0.20
_exptl_crystal_size_min 0.20
_refine_diff_density_max 0.732
_refine_diff_density_min -0.232
_refine_diff_density_rms 0.069
_refine_ls_extinction_method none
_refine_ls_goodness_of_fit_ref 1.084
_refine_ls_hydrogen_treatment mixed
_refine_ls_matrix_type full
_refine_ls_number_parameters 232
_refine_ls_number_reflns 4689
_refine_ls_number_restraints 0
_refine_ls_restrained_S_all 1.084
_refine_ls_R_factor_all 0.0301
_refine_ls_R_factor_gt 0.0267
_refine_ls_shift/su_max 0.001
_refine_ls_shift/su_mean 0.000
_refine_ls_structure_factor_coef Fsqd
_refine_ls_weighting_details 'w=1/[\s^2^(Fo^2^)+(0.0326P)^2^+0.9417P] where P=(Fo^2^+2Fc^2^)/3'
_refine_ls_weighting_scheme calc
_refine_ls_wR_factor_gt 0.0643
_refine_ls_wR_factor_ref 0.0661
_reflns_Friedel_coverage 0.000
_reflns_number_gt 4307
_reflns_number_total 4689
_reflns_threshold_expression 'I > 2\s(I)'
_cod_data_source_file ja6b08593_si_006.cif
_cod_data_source_block opl4p160_RhMeMe
_cod_depositor_comments 'Adding full bibliography for 4125287--4125291.cif.'
_cod_database_code 4125291
_shelx_space_group_comment
;
The symmetry employed for this shelxl refinement is uniquely defined
by the following loop, which should always be used as a source of
symmetry information in preference to the above space-group names.
They are only intended as comments.
;
_shelxl_version_number 2013-3

loop_
_space_group_symop_operation_xyz
'x, y, z'
'-x+1/2, y+1/2, -z+1/2'
'-x, -y, -z'
'x-1/2, -y-1/2, z-1/2'

loop_
_atom_site_label
_atom_site_type_symbol
_atom_site_fract_x
_atom_site_fract_y
_atom_site_fract_z
_atom_site_U_iso_or_equiv
_atom_site_adp_type
_atom_site_occupancy
_atom_site_site_symmetry_order
_atom_site_calc_flag
_atom_site_refinement_flags_posn
_atom_site_refinement_flags_adp
Rh1 Rh 0.25822(2) 0.17282(2) 0.47427(2) 0.02710(6) Uani 1 1 d . .
C1 C 0.0985(2) 0.30029(12) 0.37701(17) 0.0335(4) Uani 1 1 d . .
Cl1 Cl 0.25030(6) 0.23462(4) 0.66831(5) 0.04953(15) Uani 1 1 d . .
N1 N 0.22849(17) 0.27837(10) 0.40545(13) 0.0298(3) Uani 1 1 d . .
N2 N 0.46890(17) 0.19898(11) 0.44409(15) 0.0339(4) Uani 1 1 d . .
C2 C 0.0755(3) 0.36915(13) 0.3135(2) 0.0442(5) Uani 1 1 d . .
H2A H -0.0162 0.3854 0.2927 0.053 Uiso 1 1 calc R U
Cl2 Cl 0.29438(6) 0.04080(3) 0.54614(5) 0.04763(14) Uani 1 1 d . .
N3 N 0.04048(17) 0.16304(10) 0.44590(15) 0.0334(4) Uani 1 1 d . .
C3 C 0.1890(3) 0.41375(14) 0.2810(2) 0.0483(6) Uani 1 1 d . .
H3A H 0.1749 0.4613 0.2378 0.058 Uiso 1 1 calc R U
C4 C 0.3229(3) 0.39001(13) 0.3107(2) 0.0433(5) Uani 1 1 d . .
H4A H 0.4008 0.4209 0.2887 0.052 Uiso 1 1 calc R U
C5 C 0.3404(2) 0.32025(12) 0.37312(18) 0.0341(4) Uani 1 1 d . .
C6 C 0.4760(2) 0.28729(14) 0.4174(2) 0.0423(5) Uani 1 1 d . .
H6A H 0.5042 0.3171 0.4864 0.051 Uiso 1 1 calc R U
H6B H 0.5482 0.2962 0.3607 0.051 Uiso 1 1 calc R U
C7 C 0.5680(2) 0.18316(17) 0.5397(2) 0.0492(6) Uani 1 1 d . .
H7A H 0.6611 0.2013 0.5197 0.074 Uiso 1 1 calc R U
H7B H 0.5702 0.1253 0.5559 0.074 Uiso 1 1 calc R U
H7C H 0.5380 0.2124 0.6065 0.074 Uiso 1 1 calc R U
C8 C 0.5118(2) 0.14925(14) 0.34441(19) 0.0406(5) Uani 1 1 d . .
H8A H 0.5851 0.1778 0.3031 0.049 Uiso 1 1 calc R U
H8B H 0.5500 0.0971 0.3708 0.049 Uiso 1 1 calc R U
C9 C 0.3882(2) 0.13508(12) 0.26761(18) 0.0368(4) Uani 1 1 d . .
C11 C 0.1375(2) 0.11563(12) 0.26681(18) 0.0373(4) Uani 1 1 d . .
C10 C 0.2626(2) 0.13402(11) 0.32134(16) 0.0302(4) Uani 1 1 d . .
C12 C 0.1398(3) 0.09805(14) 0.1518(2) 0.0482(6) Uani 1 1 d . .
H12A H 0.0564 0.0840 0.1121 0.058 Uiso 1 1 calc R U
C15 C 0.0151(2) 0.11249(14) 0.3412(2) 0.0440(5) Uani 1 1 d . .
H15A H -0.0027 0.0560 0.3633 0.053 Uiso 1 1 calc R U
H15B H -0.0682 0.1327 0.2996 0.053 Uiso 1 1 calc R U
C14 C 0.3889(3) 0.11864(14) 0.15250(19) 0.0486(6) Uani 1 1 d . .
H14A H 0.4736 0.1193 0.1131 0.058 Uiso 1 1 calc R U
C13 C 0.2644(3) 0.10127(15) 0.09606(19) 0.0547(7) Uani 1 1 d . .
H13A H 0.2648 0.0913 0.0173 0.066 Uiso 1 1 calc R U
C16 C -0.0366(2) 0.12808(17) 0.5412(2) 0.0507(6) Uani 1 1 d . .
H16A H -0.1343 0.1206 0.5185 0.076 Uiso 1 1 calc R U
H16B H -0.0305 0.1646 0.6059 0.076 Uiso 1 1 calc R U
H16C H 0.0042 0.0760 0.5621 0.076 Uiso 1 1 calc R U
C17 C -0.0115(2) 0.24729(13) 0.4256(2) 0.0382(5) Uani 1 1 d . .
H17A H -0.0929 0.2456 0.3731 0.046 Uiso 1 1 calc R U
H17B H -0.0420 0.2706 0.4976 0.046 Uiso 1 1 calc R U
O1S O 0.3260(3) 0.55001(16) 0.68866(19) 0.0764(7) Uani 1 1 d . .
H1S H 0.287(4) 0.576(2) 0.739(3) 0.092 Uiso 1 1 d . U
C1S C 0.2433(3) 0.48294(19) 0.6642(3) 0.0646(7) Uani 1 1 d . .
H1S1 H 0.1486 0.5006 0.6444 0.097 Uiso 1 1 calc R U
H1S2 H 0.2411 0.4477 0.7303 0.097 Uiso 1 1 calc R U
H1S3 H 0.2820 0.4535 0.6007 0.097 Uiso 1 1 calc R U

loop_
_atom_site_aniso_label
_atom_site_aniso_U_11
_atom_site_aniso_U_22
_atom_site_aniso_U_33
_atom_site_aniso_U_23
_atom_site_aniso_U_13
_atom_site_aniso_U_12
Rh1 0.02536(8) 0.02808(9) 0.02787(8) 0.00096(5) 0.00095(6) 0.00258(5)
C1 0.0379(10) 0.0270(9) 0.0352(10) -0.0083(8) -0.0041(8) 0.0051(8)
Cl1 0.0425(3) 0.0722(4) 0.0338(3) -0.0141(3) -0.0004(2) 0.0084(3)
N1 0.0336(8) 0.0252(8) 0.0306(8) -0.0048(6) -0.0020(6) 0.0023(6)
N2 0.0282(8) 0.0365(9) 0.0369(9) 0.0021(7) 0.0010(7) 0.0030(7)
C2 0.0499(12) 0.0313(11) 0.0508(13) -0.0038(9) -0.0111(10) 0.0110(9)
Cl2 0.0470(3) 0.0384(3) 0.0578(3) 0.0161(2) 0.0058(3) 0.0081(2)
N3 0.0283(8) 0.0330(9) 0.0390(9) 0.0004(7) -0.0003(7) 0.0007(6)
C3 0.0697(16) 0.0245(11) 0.0505(13) 0.0011(9) -0.0051(12) 0.0049(10)
C4 0.0575(13) 0.0245(10) 0.0480(12) -0.0031(9) 0.0043(10) -0.0056(9)
C5 0.0395(10) 0.0252(10) 0.0377(10) -0.0067(8) 0.0014(8) -0.0024(7)
C6 0.0357(10) 0.0352(12) 0.0559(13) -0.0016(10) -0.0004(10) -0.0054(8)
C7 0.0300(10) 0.0674(17) 0.0497(13) 0.0066(11) -0.0056(10) 0.0046(10)
C8 0.0376(10) 0.0409(12) 0.0439(12) 0.0022(9) 0.0135(9) 0.0043(9)
C9 0.0508(12) 0.0245(10) 0.0355(10) 0.0031(8) 0.0078(9) 0.0045(8)
C11 0.0504(12) 0.0231(9) 0.0379(10) -0.0019(8) -0.0069(9) 0.0049(8)
C10 0.0407(10) 0.0195(9) 0.0303(9) 0.0004(7) 0.0009(8) 0.0039(7)
C12 0.0736(16) 0.0317(12) 0.0384(11) -0.0035(9) -0.0163(11) 0.0079(11)
C15 0.0392(11) 0.0372(12) 0.0552(13) -0.0090(10) -0.0092(10) -0.0023(9)
C14 0.0750(17) 0.0353(12) 0.0363(11) 0.0064(9) 0.0182(11) 0.0111(11)
C13 0.098(2) 0.0376(13) 0.0288(10) -0.0011(9) -0.0027(12) 0.0160(13)
C16 0.0341(11) 0.0590(16) 0.0594(15) 0.0124(12) 0.0082(10) -0.0030(10)
C17 0.0313(9) 0.0361(11) 0.0472(12) -0.0041(9) -0.0014(9) 0.0078(8)
O1S 0.0774(15) 0.0938(18) 0.0587(13) -0.0084(12) 0.0188(11) -0.0239(13)
C1S 0.0623(17) 0.0682(19) 0.0630(17) 0.0173(15) -0.0017(14) 0.0018(14)

loop_
_atom_type_symbol
_atom_type_description
_atom_type_scat_dispersion_real
_atom_type_scat_dispersion_imag
_atom_type_scat_source
C C 0.0033 0.0016 'International Tables Vol C Tables 4.2.6.8 and 6.1.1.4'
H H 0.0000 0.0000 'International Tables Vol C Tables 4.2.6.8 and 6.1.1.4'
N N 0.0061 0.0033 'International Tables Vol C Tables 4.2.6.8 and 6.1.1.4'
O O 0.0106 0.0060 'International Tables Vol C Tables 4.2.6.8 and 6.1.1.4'
Rh Rh -1.1178 0.9187 'International Tables Vol C Tables 4.2.6.8 and 6.1.1.4'
Cl Cl 0.1484 0.1585 'International Tables Vol C Tables 4.2.6.8 and 6.1.1.4'

loop_
_geom_angle_atom_site_label_1
_geom_angle_atom_site_label_2
_geom_angle_atom_site_label_3
_geom_angle
C10 Rh1 N1 84.97(7)
C10 Rh1 N2 82.29(8)
N1 Rh1 N2 82.85(7)
C10 Rh1 N3 82.47(8)
N1 Rh1 N3 82.43(7)
N2 Rh1 N3 159.64(7)
C10 Rh1 Cl2 91.34(6)
N1 Rh1 Cl2 176.31(5)
N2 Rh1 Cl2 96.78(5)
N3 Rh1 Cl2 97.00(5)
C10 Rh1 Cl1 175.51(6)
N1 Rh1 Cl1 90.54(5)
N2 Rh1 Cl1 96.99(5)
N3 Rh1 Cl1 97.14(5)
Cl2 Rh1 Cl1 93.15(2)
N1 C1 C2 119.9(2)
N1 C1 C17 113.98(18)
C2 C1 C17 126.03(19)
C1 N1 C5 122.46(18)
C1 N1 Rh1 118.46(14)
C5 N1 Rh1 118.27(13)
C7 N2 C6 107.57(18)
C7 N2 C8 108.63(17)
C6 N2 C8 110.73(17)
C7 N2 Rh1 115.71(14)
C6 N2 Rh1 106.59(12)
C8 N2 Rh1 107.60(13)
C3 C2 C1 118.5(2)
C3 C2 H2A 120.7
C1 C2 H2A 120.7
C16 N3 C17 108.40(17)
C16 N3 C15 109.56(18)
C17 N3 C15 109.75(17)
C16 N3 Rh1 114.74(13)
C17 N3 Rh1 106.11(12)
C15 N3 Rh1 108.16(13)
C2 C3 C4 120.8(2)
C2 C3 H3A 119.6
C4 C3 H3A 119.6
C5 C4 C3 118.4(2)
C5 C4 H4A 120.8
C3 C4 H4A 120.8
N1 C5 C4 119.9(2)
N1 C5 C6 114.02(18)
C4 C5 C6 126.0(2)
C5 C6 N2 112.76(17)
C5 C6 H6A 109.0
N2 C6 H6A 109.0
C5 C6 H6B 109.0
N2 C6 H6B 109.0
H6A C6 H6B 107.8
N2 C7 H7A 109.5
N2 C7 H7B 109.5
H7A C7 H7B 109.5
N2 C7 H7C 109.5
H7A C7 H7C 109.5
H7B C7 H7C 109.5
C9 C8 N2 109.58(17)
C9 C8 H8A 109.8
N2 C8 H8A 109.8
C9 C8 H8B 109.8
N2 C8 H8B 109.8
H8A C8 H8B 108.2
C10 C9 C14 118.4(2)
C10 C9 C8 114.28(18)
C14 C9 C8 127.2(2)
C10 C11 C12 117.9(2)
C10 C11 C15 114.84(19)
C12 C11 C15 127.2(2)
C9 C10 C11 123.14(19)
C9 C10 Rh1 118.06(15)
C11 C10 Rh1 118.34(15)
C13 C12 C11 119.6(2)
C13 C12 H12A 120.2
C11 C12 H12A 120.2
C11 C15 N3 110.68(17)
C11 C15 H15A 109.5
N3 C15 H15A 109.5
C11 C15 H15B 109.5
N3 C15 H15B 109.5
H15A C15 H15B 108.1
C13 C14 C9 119.3(2)
C13 C14 H14A 120.3
C9 C14 H14A 120.3
C12 C13 C14 121.6(2)
C12 C13 H13A 119.2
C14 C13 H13A 119.2
N3 C16 H16A 109.5
N3 C16 H16B 109.5
H16A C16 H16B 109.5
N3 C16 H16C 109.5
H16A C16 H16C 109.5
H16B C16 H16C 109.5
C1 C17 N3 111.87(16)
C1 C17 H17A 109.2
N3 C17 H17A 109.2
C1 C17 H17B 109.2
N3 C17 H17B 109.2
H17A C17 H17B 107.9
C1S O1S H1S 108(3)
O1S C1S H1S1 109.5
O1S C1S H1S2 109.5
H1S1 C1S H1S2 109.5
O1S C1S H1S3 109.5
H1S1 C1S H1S3 109.5
H1S2 C1S H1S3 109.5

loop_
_geom_bond_atom_site_label_1
_geom_bond_atom_site_label_2
_geom_bond_distance
Rh1 C10 1.9288(19)
Rh1 N1 1.9529(16)
Rh1 N2 2.1129(17)
Rh1 N3 2.1204(17)
Rh1 Cl2 2.3763(6)
Rh1 Cl1 2.5258(6)
C1 N1 1.338(2)
C1 C2 1.385(3)
C1 C17 1.503(3)
N1 C5 1.346(3)
N2 C7 1.489(3)
N2 C6 1.503(3)
N2 C8 1.509(3)
C2 C3 1.382(4)
C2 H2A 0.9500
N3 C16 1.487(3)
N3 C17 1.504(3)
N3 C15 1.515(3)
C3 C4 1.385(3)
C3 H3A 0.9500
C4 C5 1.384(3)
C4 H4A 0.9500
C5 C6 1.499(3)
C6 H6A 0.9900
C6 H6B 0.9900
C7 H7A 0.9800
C7 H7B 0.9800
C7 H7C 0.9800
C8 C9 1.500(3)
C8 H8A 0.9900
C8 H8B 0.9900
C9 C10 1.381(3)
C9 C14 1.394(3)
C11 C10 1.387(3)
C11 C12 1.398(3)
C11 C15 1.491(3)
C12 C13 1.385(4)
C12 H12A 0.9500
C15 H15A 0.9900
C15 H15B 0.9900
C14 C13 1.388(4)
C14 H14A 0.9500
C13 H13A 0.9500
C16 H16A 0.9800
C16 H16B 0.9800
C16 H16C 0.9800
C17 H17A 0.9900
C17 H17B 0.9900
O1S C1S 1.396(4)
O1S H1S 0.84(4)
C1S H1S1 0.9800
C1S H1S2 0.9800
C1S H1S3 0.9800

loop_
_geom_torsion_atom_site_label_1
_geom_torsion_atom_site_label_2
_geom_torsion_atom_site_label_3
_geom_torsion_atom_site_label_4
_geom_torsion
C2 C1 N1 C5 -1.1(3)
C17 C1 N1 C5 -177.65(18)
C2 C1 N1 Rh1 -170.59(16)
C17 C1 N1 Rh1 12.8(2)
N1 C1 C2 C3 0.0(3)
C17 C1 C2 C3 176.1(2)
C1 C2 C3 C4 0.3(4)
C2 C3 C4 C5 0.4(4)
C1 N1 C5 C4 1.8(3)
Rh1 N1 C5 C4 171.35(15)
C1 N1 C5 C6 177.87(18)
Rh1 N1 C5 C6 -12.6(2)
C3 C4 C5 N1 -1.4(3)
C3 C4 C5 C6 -177.0(2)
N1 C5 C6 N2 25.0(3)
C4 C5 C6 N2 -159.2(2)
C7 N2 C6 C5 -148.75(19)
C8 N2 C6 C5 92.7(2)
Rh1 N2 C6 C5 -24.1(2)
C7 N2 C8 C9 155.61(19)
C6 N2 C8 C9 -86.5(2)
Rh1 N2 C8 C9 29.6(2)
N2 C8 C9 C10 -28.8(2)
N2 C8 C9 C14 155.3(2)
C14 C9 C10 C11 1.5(3)
C8 C9 C10 C11 -174.83(19)
C14 C9 C10 Rh1 -170.60(16)
C8 C9 C10 Rh1 13.1(2)
C12 C11 C10 C9 -0.5(3)
C15 C11 C10 C9 176.15(19)
C12 C11 C10 Rh1 171.54(15)
C15 C11 C10 Rh1 -11.8(2)
C10 C11 C12 C13 -1.5(3)
C15 C11 C12 C13 -177.7(2)
C10 C11 C15 N3 24.2(3)
C12 C11 C15 N3 -159.5(2)
C16 N3 C15 C11 -149.96(18)
C17 N3 C15 C11 91.1(2)
Rh1 N3 C15 C11 -24.2(2)
C10 C9 C14 C13 -0.5(3)
C8 C9 C14 C13 175.3(2)
C11 C12 C13 C14 2.5(4)
C9 C14 C13 C12 -1.5(4)
N1 C1 C17 N3 -27.8(2)
C2 C1 C17 N3 155.9(2)
C16 N3 C17 C1 151.36(19)
C15 N3 C17 C1 -89.0(2)
Rh1 N3 C17 C1 27.6(2)
